data_1536809
loop_
_publ_author_name
'Koehler, J.'
'Hoppe, R.'

_publ_section_title
;
 Das erste Inselgallat mit unterschiedlichen Gegen-Kationen: Li3 Na2 (Ga
 O4)
;
_journal_name_full 'Zeitschrift fuer Anorganische und Allgemeine Chemie'
_journal_page_first 7
_journal_page_last 15
_journal_volume 495
_journal_year 1982
_chemical_formula_sum 'Ga Li3 Na2 O4'
_chemical_name_systematic 'Li3 Na2 (Ga O4)'
_space_group_IT_number 58
_symmetry_space_group_name_Hall '-P 2 2n'
_symmetry_space_group_name_H-M 'P n n m'
_cell_angle_alpha 90
_cell_angle_beta 90
_cell_angle_gamma 90
_cell_formula_units_Z 4
_cell_length_a 8.266
_cell_length_b 7.9461
_cell_length_c 6.5153
_cell_volume 427.941
_citation_journal_id_ASTM ZAACAB
_cod_data_source_file Koehler_ZAACAB_1982_171.cif
_cod_data_source_block Ga1Li3Na2O4
_cod_original_cell_volume 427.9409
_cod_original_formula_sum 'Ga1 Li3 Na2 O4'
_cod_database_code 1536809

loop_
_symmetry_equiv_pos_as_xyz
x,y,z
-x,-y,z
x+1/2,-y+1/2,-z+1/2
-x+1/2,y+1/2,-z+1/2
-x,-y,-z
x,y,-z
-x-1/2,y-1/2,z-1/2
x-1/2,-y-1/2,z-1/2

loop_
_atom_site_label
_atom_site_type_symbol
_atom_site_fract_x
_atom_site_fract_y
_atom_site_fract_z
_atom_site_occupancy
_atom_site_U_iso_or_equiv
O1 O-2 0.2246 0.4347 0 1 0.0
Na2 Na+1 0 0.5 0.2588 1 0.0
O2 O-2 0.0118 0.1967 0.2407 1 0.0
Ga1 Ga+3 0.1253 0.2246 0 1 0.0
Na1 Na+1 0.2454 0.7405 0 1 0.0
Li1 Li+1 0.6498 0.5158 0.2442 1 0.0
O3 O-2 0.2779 0.0495 0 1 0.0
Li2 Li+1 0.5767 0.7351 0 1 0.0
